data_4516579
loop_
_publ_author_name
'Zhang, Huijie'
'Fan, Ruiqing'
'Chen, Wei'
'Fan, Jizhuang'
'Dong, Yuwei'
'Song, Yang'
'Du, Xi'
'Wang, Ping'
'Yang, Yulin'

_publ_section_title
;
 3D Lanthanide Metal--Organic Frameworks Based on Mono-, Tri-, and
 Heterometallic Tetranuclear Clusters as Highly Selective and Sensitive
 Luminescent Sensor for Fe3+ and Cu2+ Ions
;
_journal_issue 9
_journal_name_full 'Crystal Growth &amp; Design'
_journal_page_first 5429
_journal_paper_doi 10.1021/acs.cgd.6b00903
_journal_volume 16
_journal_year 2016
_chemical_formula_sum 'C32 H12 Gd2 K2 N0 O28'
_chemical_formula_weight 1237.12
_space_group_crystal_system triclinic
_space_group_IT_number 2
_space_group_name_Hall '-P 1'
_space_group_name_H-M_alt 'P -1'
_atom_sites_solution_hydrogens geom
_audit_creation_method SHELXL-2014/7
_cell_angle_alpha 100.091(12)
_cell_angle_beta 106.028(13)
_cell_angle_gamma 95.762(13)
_cell_formula_units_Z 2
_cell_length_a 11.003(12)
_cell_length_b 12.486(14)
_cell_length_c 15.925(17)
_cell_measurement_reflns_used 7862
_cell_measurement_temperature 293(2)
_cell_measurement_theta_max 27.117
_cell_measurement_theta_min 1.361
_cell_volume 2045(4)
_computing_cell_refinement 'SAINT (Bruker, 2005)'
_computing_data_collection 'APEX2 (Bruker, 2005)'
_computing_data_reduction SAINT
_computing_structure_refinement 'SHELXL-2014/7 (Sheldrick, 2014)'
_diffrn_ambient_temperature 293(2)
_diffrn_measured_fraction_theta_full 0.983
_diffrn_measured_fraction_theta_max 0.872
_diffrn_measurement_device_type 'Bruker Smart APEX CCD area detector'
_diffrn_measurement_method 'phi and omega scans'
_diffrn_radiation_type MoK\a
_diffrn_radiation_wavelength 0.71073
_diffrn_reflns_av_R_equivalents 0.1333
_diffrn_reflns_av_unetI/netI 0.1114
_diffrn_reflns_Laue_measured_fraction_full 0.983
_diffrn_reflns_Laue_measured_fraction_max 0.872
_diffrn_reflns_limit_h_max 13
_diffrn_reflns_limit_h_min -13
_diffrn_reflns_limit_k_max 15
_diffrn_reflns_limit_k_min -15
_diffrn_reflns_limit_l_max 20
_diffrn_reflns_limit_l_min -19
_diffrn_reflns_number 15311
_diffrn_reflns_point_group_measured_fraction_full 0.983
_diffrn_reflns_point_group_measured_fraction_max 0.872
_diffrn_reflns_theta_full 25.242
_diffrn_reflns_theta_max 27.117
_diffrn_reflns_theta_min 1.361
_diffrn_source 'fine-focus sealed tube'
_exptl_absorpt_coefficient_mu 3.520
_exptl_absorpt_correction_T_max 0.812
_exptl_absorpt_correction_T_min 0.680
_exptl_absorpt_correction_type multi-scan
_exptl_absorpt_process_details SADABS
_exptl_crystal_colour colorless
_exptl_crystal_density_diffrn 2.010
_exptl_crystal_density_method 'not measured'
_exptl_crystal_description block
_exptl_crystal_F_000 1188
_exptl_crystal_size_max 0.120
_exptl_crystal_size_mid 0.080
_exptl_crystal_size_min 0.060
_refine_diff_density_max 2.829
_refine_diff_density_min -3.084
_refine_diff_density_rms 0.364
_refine_ls_extinction_method none
_refine_ls_goodness_of_fit_ref 1.101
_refine_ls_hydrogen_treatment constr
_refine_ls_matrix_type full
_refine_ls_number_parameters 577
_refine_ls_number_reflns 7862
_refine_ls_number_restraints 48
_refine_ls_restrained_S_all 1.106
_refine_ls_R_factor_all 0.0847
_refine_ls_R_factor_gt 0.0581
_refine_ls_shift/su_max 0.002
_refine_ls_shift/su_mean 0.000
_refine_ls_structure_factor_coef Fsqd
_refine_ls_weighting_details 'w=1/[\s^2^(Fo^2^)+(0.1232P)^2^] where P=(Fo^2^+2Fc^2^)/3'
_refine_ls_weighting_scheme calc
_refine_ls_wR_factor_gt 0.1593
_refine_ls_wR_factor_ref 0.1981
_reflns_Friedel_coverage 0.000
_reflns_number_gt 5781
_reflns_number_total 7862
_reflns_threshold_expression 'I > 2\s(I)'
_cod_data_source_file cg6b00903_si_005.cif
_cod_data_source_block z5
_cod_database_code 4516579
_shelx_shelxl_version_number 2014/7
_shelx_space_group_comment
;
The symmetry employed for this shelxl refinement is uniquely defined
by the following loop, which should always be used as a source of
symmetry information in preference to the above space-group names.
They are only intended as comments.
;
_shelx_estimated_absorpt_t_min 0.677
_shelx_estimated_absorpt_t_max 0.817

loop_
_space_group_symop_operation_xyz
'x, y, z'
'-x, -y, -z'

loop_
_atom_site_label
_atom_site_type_symbol
_atom_site_fract_x
_atom_site_fract_y
_atom_site_fract_z
_atom_site_U_iso_or_equiv
_atom_site_adp_type
_atom_site_occupancy
_atom_site_site_symmetry_order
_atom_site_calc_flag
_atom_site_refinement_flags_posn
_atom_site_refinement_flags_adp
Gd1 Gd 1.05985(4) 0.24120(4) 0.62837(2) 0.02027(16) Uani 1 1 d . .
Gd2 Gd 1.49636(4) -0.25858(4) 1.11713(2) 0.02055(16) Uani 1 1 d . .
K1 K 0.7817(2) 0.0242(2) 0.44486(15) 0.0454(6) Uani 1 1 d . .
K2 K 1.2688(3) -0.5096(2) 0.94218(16) 0.0481(6) Uani 1 1 d . .
O1 O 0.8615(6) -0.1138(6) 0.8884(4) 0.0338(17) Uani 1 1 d . U
O2 O 0.8937(7) 0.0835(6) 0.6284(4) 0.0368(17) Uani 1 1 d . .
O3 O 1.0956(6) 0.0613(5) 0.6717(4) 0.0283(14) Uani 1 1 d . .
O4 O 0.9622(6) -0.1223(5) 0.5154(4) 0.0247(14) Uani 1 1 d . .
O5 O 0.9196(6) -0.2997(5) 0.5082(4) 0.0268(14) Uani 1 1 d . .
O6 O 1.2980(7) -0.2234(7) 1.1542(4) 0.040(2) Uani 1 1 d . .
O7 O 1.2765(6) -0.2769(6) 1.0123(4) 0.0346(18) Uani 1 1 d . .
O8 O 0.7119(6) -0.2090(6) 1.1349(4) 0.0335(16) Uani 1 1 d . .
O9 O 0.8703(6) -0.2787(5) 1.2174(4) 0.0272(15) Uani 1 1 d . .
O10 O 0.4112(6) 0.3788(6) 0.3994(4) 0.0322(16) Uani 1 1 d . U
O11 O 0.5949(7) 0.5764(6) 0.1703(4) 0.0344(17) Uani 1 1 d . .
O12 O 0.3858(6) 0.5642(6) 0.1233(4) 0.0308(15) Uani 1 1 d . .
O13 O 0.4881(7) 0.3754(5) 0.0195(4) 0.0300(15) Uani 1 1 d . .
O14 O 0.4951(7) 0.2029(6) 0.0246(4) 0.0304(15) Uani 1 1 d . .
O15 O 0.8780(6) 0.3212(6) 0.6700(4) 0.0379(18) Uani 1 1 d . .
O16 O 0.8490(6) 0.2567(7) 0.5290(4) 0.0362(18) Uani 1 1 d . .
O17 O 1.4470(6) 0.2142(6) 0.7298(4) 0.0301(16) Uani 1 1 d . .
O18 O 1.2707(6) 0.2232(6) 0.6270(4) 0.0326(16) Uani 1 1 d . .
O19 O 1.1696(9) 0.4298(6) 0.6813(5) 0.051(2) Uani 1 1 d . .
O20 O 1.5057(9) -0.0608(7) 1.1500(5) 0.052(2) Uani 1 1 d . .
O21 O 0.5376(11) 0.0336(12) 0.4352(8) 0.105(4) Uani 1 1 d . .
O22 O 0.7260(10) 0.0673(9) 0.2589(7) 0.085(3) Uani 1 1 d . .
O23 O 1.0767(12) -0.4439(9) 0.8152(6) 0.094(4) Uani 1 1 d . .
O24 O 1.076(5) -0.506(4) 1.013(3) 0.44(2) Uani 1 1 d . U
OW1 O 0.1618(11) 0.5288(10) 0.1900(7) 0.091(4) Uani 1 1 d . .
OW2 O 0.3300(12) 0.9597(11) 0.2921(8) 0.103(4) Uani 1 1 d . .
OW3 O 0.7760(13) 0.2422(13) 0.1765(8) 0.123(5) Uani 1 1 d . .
OW4 O 0.833(2) 0.3866(17) 0.3833(13) 0.209(8) Uani 1 1 d . U
C1 C 0.8921(8) -0.1380(9) 0.8103(5) 0.027(2) Uani 1 1 d . .
C2 C 0.9228(10) -0.0551(9) 0.7759(6) 0.031(2) Uani 1 1 d . .
H2A H 0.9314 0.0167 0.8076 0.037 Uiso 1 1 calc R U
C3 C 0.9433(10) -0.0743(9) 0.6902(6) 0.032(2) Uani 1 1 d . .
C4 C 0.9284(8) -0.1795(8) 0.6432(5) 0.0220(18) Uani 1 1 d . .
C5 C 0.8952(10) -0.2663(9) 0.6802(6) 0.031(2) Uani 1 1 d . .
H5A H 0.8846 -0.3383 0.6484 0.037 Uiso 1 1 calc R U
C6 C 0.8776(10) -0.2473(9) 0.7638(6) 0.036(3) Uani 1 1 d . .
H6A H 0.8567 -0.3057 0.7889 0.043 Uiso 1 1 calc R U
C7 C 0.9782(10) 0.0294(8) 0.6593(5) 0.027(2) Uani 1 1 d . .
C8 C 0.9392(8) -0.2016(8) 0.5512(5) 0.0232(19) Uani 1 1 d . .
C9 C 0.9185(9) -0.1597(8) 0.9594(5) 0.026(2) Uani 1 1 d . U
C10 C 1.0414(9) -0.1841(9) 0.9751(6) 0.029(2) Uani 1 1 d . .
H10D H 1.0881 -0.1749 0.9356 0.034 Uiso 1 1 calc R U
C11 C 1.0933(8) -0.2230(8) 1.0521(6) 0.0235(19) Uani 1 1 d . .
C12 C 1.0255(9) -0.2357(8) 1.1121(5) 0.0233(19) Uani 1 1 d . U
H12A H 1.0631 -0.2588 1.1644 0.028 Uiso 1 1 calc R U
C13 C 0.9005(9) -0.2136(8) 1.0930(5) 0.025(2) Uani 1 1 d . .
C14 C 0.8471(8) -0.1747(8) 1.0165(5) 0.026(2) Uani 1 1 d . .
H14A H 0.7639 -0.1589 1.0040 0.031 Uiso 1 1 calc R U
C15 C 1.2299(9) -0.2419(9) 1.0740(6) 0.029(2) Uani 1 1 d . .
C16 C 0.8214(9) -0.2345(8) 1.1530(5) 0.028(2) Uani 1 1 d . .
C17 C 0.4412(9) 0.3577(8) 0.3210(5) 0.027(2) Uani 1 1 d . U
C18 C 0.4528(9) 0.4440(8) 0.2804(5) 0.027(2) Uani 1 1 d . .
H18A H 0.4511 0.5152 0.3090 0.033 Uiso 1 1 calc R U
C19 C 0.4676(10) 0.4232(8) 0.1945(6) 0.028(2) Uani 1 1 d . .
C20 C 0.4754(9) 0.3214(8) 0.1534(5) 0.0228(19) Uani 1 1 d . .
C21 C 0.4611(10) 0.2331(9) 0.1942(6) 0.033(2) Uani 1 1 d . .
H21A H 0.4620 0.1622 0.1645 0.040 Uiso 1 1 calc R U
C22 C 0.4455(11) 0.2499(9) 0.2787(6) 0.035(2) Uani 1 1 d . U
H22A H 0.4382 0.1914 0.3068 0.042 Uiso 1 1 calc R U
C23 C 0.4856(9) 0.5263(8) 0.1596(5) 0.0220(19) Uani 1 1 d . .
C24 C 0.4889(9) 0.2988(8) 0.0615(6) 0.028(2) Uani 1 1 d . .
C25 C 0.4768(9) 0.3377(8) 0.4707(6) 0.026(2) Uani 1 1 d . .
C26 C 0.6066(9) 0.3356(8) 0.4925(6) 0.027(2) Uani 1 1 d . .
H26A H 0.6538 0.3572 0.4563 0.032 Uiso 1 1 calc R U
C27 C 0.6650(9) 0.3008(9) 0.5692(6) 0.029(2) Uani 1 1 d . .
C28 C 0.5962(8) 0.2723(7) 0.6244(5) 0.0207(18) Uani 1 1 d . .
H28A H 0.6373 0.2522 0.6774 0.025 Uiso 1 1 calc R U
C29 C 0.4662(9) 0.2736(8) 0.6008(5) 0.025(2) Uani 1 1 d . .
C30 C 0.4066(8) 0.3073(7) 0.5246(5) 0.0220(18) Uani 1 1 d . .
H30A H 0.3191 0.3097 0.5092 0.026 Uiso 1 1 calc R U
C31 C 0.8050(9) 0.2948(8) 0.5911(6) 0.028(2) Uani 1 1 d . .
C32 C 1.3860(9) 0.2341(7) 0.6559(5) 0.0230(19) Uani 1 1 d . .

loop_
_atom_site_aniso_label
_atom_site_aniso_U_11
_atom_site_aniso_U_22
_atom_site_aniso_U_33
_atom_site_aniso_U_23
_atom_site_aniso_U_13
_atom_site_aniso_U_12
Gd1 0.0193(3) 0.0331(3) 0.0151(2) 0.01252(18) 0.00801(17) 0.0135(2)
Gd2 0.0204(3) 0.0330(3) 0.0158(2) 0.01287(18) 0.00893(18) 0.0156(2)
K1 0.0360(13) 0.0610(17) 0.0410(12) 0.0072(11) 0.0151(10) 0.0116(13)
K2 0.0477(15) 0.0550(16) 0.0441(13) 0.0072(11) 0.0181(11) 0.0132(13)
O1 0.038(4) 0.061(4) 0.019(3) 0.023(3) 0.017(3) 0.033(4)
O2 0.039(4) 0.039(4) 0.044(4) 0.023(3) 0.018(3) 0.022(4)
O3 0.021(3) 0.034(4) 0.029(3) 0.010(3) 0.006(3) -0.001(3)
O4 0.029(3) 0.032(4) 0.021(3) 0.014(3) 0.013(3) 0.010(3)
O5 0.029(3) 0.036(4) 0.023(3) 0.013(3) 0.014(3) 0.008(3)
O6 0.030(4) 0.073(6) 0.025(3) 0.012(3) 0.010(3) 0.035(4)
O7 0.022(3) 0.067(5) 0.024(3) 0.017(3) 0.011(3) 0.027(4)
O8 0.013(3) 0.064(5) 0.026(3) 0.020(3) 0.004(2) 0.000(3)
O9 0.034(4) 0.037(4) 0.017(3) 0.016(3) 0.009(3) 0.014(3)
O10 0.036(4) 0.056(4) 0.018(3) 0.020(3) 0.013(3) 0.028(3)
O11 0.044(4) 0.041(4) 0.034(4) 0.023(3) 0.023(3) 0.021(4)
O12 0.029(4) 0.034(4) 0.033(3) 0.015(3) 0.009(3) 0.006(3)
O13 0.043(4) 0.035(4) 0.020(3) 0.011(3) 0.017(3) 0.013(3)
O14 0.042(4) 0.034(4) 0.026(3) 0.013(3) 0.020(3) 0.020(3)
O15 0.024(3) 0.058(5) 0.031(4) 0.004(3) 0.006(3) 0.020(4)
O16 0.024(3) 0.068(5) 0.028(3) 0.020(3) 0.014(3) 0.025(4)
O17 0.024(3) 0.053(5) 0.018(3) 0.017(3) 0.005(3) 0.015(3)
O18 0.020(3) 0.060(5) 0.025(3) 0.023(3) 0.005(3) 0.014(3)
O19 0.075(6) 0.032(4) 0.044(4) 0.007(3) 0.027(4) -0.028(4)
O20 0.075(6) 0.049(5) 0.041(4) 0.020(4) 0.019(4) 0.031(5)
O21 0.054(7) 0.146(12) 0.112(9) 0.008(8) 0.028(6) 0.025(8)
O22 0.054(6) 0.087(8) 0.108(8) 0.029(6) 0.008(6) 0.016(6)
O23 0.112(10) 0.101(9) 0.075(6) 0.018(6) 0.027(6) 0.052(8)
O24 0.44(3) 0.43(2) 0.45(2) 0.080(11) 0.137(12) 0.071(11)
OW1 0.075(8) 0.098(9) 0.096(8) -0.001(7) 0.026(6) 0.021(7)
OW2 0.093(9) 0.101(10) 0.112(9) 0.007(7) 0.020(7) 0.055(8)
OW3 0.087(9) 0.209(16) 0.109(9) 0.085(10) 0.041(8) 0.063(10)
OW4 0.202(16) 0.241(17) 0.266(15) 0.160(13) 0.115(13) 0.092(13)
C1 0.019(4) 0.049(6) 0.019(4) 0.017(4) 0.006(3) 0.014(4)
C2 0.036(5) 0.042(6) 0.024(5) 0.016(4) 0.017(4) 0.013(5)
C3 0.041(6) 0.052(6) 0.019(4) 0.022(4) 0.017(4) 0.026(5)
C4 0.019(4) 0.034(5) 0.016(4) 0.012(4) 0.005(3) 0.005(4)
C5 0.036(5) 0.044(6) 0.020(4) 0.016(4) 0.012(4) 0.012(5)
C6 0.041(6) 0.047(6) 0.036(5) 0.032(5) 0.019(5) 0.024(6)
C7 0.036(5) 0.035(5) 0.011(4) 0.004(4) 0.008(4) 0.006(5)
C8 0.020(4) 0.034(5) 0.017(4) 0.008(4) 0.005(3) 0.010(4)
C9 0.030(5) 0.040(5) 0.015(4) 0.013(3) 0.008(3) 0.019(4)
C10 0.030(5) 0.048(6) 0.018(4) 0.015(4) 0.016(4) 0.015(5)
C11 0.017(4) 0.035(5) 0.024(4) 0.012(4) 0.010(3) 0.011(4)
C12 0.020(4) 0.039(5) 0.016(4) 0.013(3) 0.007(3) 0.013(4)
C13 0.024(5) 0.037(5) 0.021(4) 0.014(4) 0.007(4) 0.017(4)
C14 0.019(4) 0.041(6) 0.023(4) 0.020(4) 0.007(3) 0.009(4)
C15 0.025(5) 0.049(6) 0.024(4) 0.015(4) 0.013(4) 0.024(5)
C16 0.029(5) 0.050(6) 0.015(4) 0.017(4) 0.011(4) 0.024(5)
C17 0.028(4) 0.050(5) 0.013(4) 0.014(3) 0.010(3) 0.022(4)
C18 0.037(5) 0.031(5) 0.019(4) 0.008(4) 0.015(4) 0.010(4)
C19 0.036(5) 0.029(5) 0.030(5) 0.016(4) 0.017(4) 0.012(4)
C20 0.027(5) 0.034(5) 0.016(4) 0.013(4) 0.012(3) 0.014(4)
C21 0.045(6) 0.039(6) 0.028(5) 0.017(4) 0.020(4) 0.025(5)
C22 0.045(5) 0.038(5) 0.029(4) 0.022(4) 0.010(4) 0.011(5)
C23 0.026(5) 0.033(5) 0.016(4) 0.015(4) 0.013(3) 0.010(4)
C24 0.028(5) 0.042(6) 0.023(4) 0.016(4) 0.010(4) 0.019(5)
C25 0.031(5) 0.037(5) 0.019(4) 0.017(4) 0.011(4) 0.017(5)
C26 0.024(5) 0.043(6) 0.027(4) 0.019(4) 0.018(4) 0.014(4)
C27 0.027(5) 0.049(6) 0.021(4) 0.017(4) 0.012(4) 0.022(5)
C28 0.021(4) 0.030(5) 0.016(4) 0.014(3) 0.004(3) 0.012(4)
C29 0.032(5) 0.037(5) 0.016(4) 0.012(4) 0.013(4) 0.024(5)
C30 0.012(4) 0.034(5) 0.018(4) 0.008(4) 0.000(3) 0.003(4)
C31 0.024(5) 0.044(6) 0.024(4) 0.018(4) 0.008(4) 0.018(5)
C32 0.029(5) 0.030(5) 0.016(4) 0.011(3) 0.009(4) 0.012(4)

loop_
_atom_type_symbol
_atom_type_description
_atom_type_scat_dispersion_real
_atom_type_scat_dispersion_imag
_atom_type_scat_source
C C 0.0033 0.0016 'International Tables Vol C Tables 4.2.6.8 and 6.1.1.4'
H H 0.0000 0.0000 'International Tables Vol C Tables 4.2.6.8 and 6.1.1.4'
Gd Gd -0.1653 3.9035 'International Tables Vol C Tables 4.2.6.8 and 6.1.1.4'
K K 0.2009 0.2494 'International Tables Vol C Tables 4.2.6.8 and 6.1.1.4'
N N 0.0061 0.0033 'International Tables Vol C Tables 4.2.6.8 and 6.1.1.4'
O O 0.0106 0.0060 'International Tables Vol C Tables 4.2.6.8 and 6.1.1.4'

loop_
_geom_angle_atom_site_label_1
_geom_angle_atom_site_label_2
_geom_angle_atom_site_label_3
_geom_angle
_geom_angle_site_symmetry_1
_geom_angle_site_symmetry_3
O9 Gd1 O18 89.4(2) 2_757 .
O9 Gd1 O19 71.4(2) 2_757 .
O18 Gd1 O19 77.5(3) . .
O9 Gd1 O4 150.7(2) 2_757 2_756
O18 Gd1 O4 74.5(2) . 2_756
O19 Gd1 O4 126.3(2) . 2_756
O9 Gd1 O16 128.3(2) 2_757 .
O18 Gd1 O16 141.4(2) . .
O19 Gd1 O16 104.1(3) . .
O4 Gd1 O16 74.1(2) 2_756 .
O9 Gd1 O5 145.9(2) 2_757 2_756
O18 Gd1 O5 74.5(2) . 2_756
O19 Gd1 O5 75.7(2) . 2_756
O4 Gd1 O5 53.1(2) 2_756 2_756
O16 Gd1 O5 68.8(2) . 2_756
O9 Gd1 O3 73.9(2) 2_757 .
O18 Gd1 O3 75.1(2) . .
O19 Gd1 O3 135.5(3) . .
O4 Gd1 O3 78.3(2) 2_756 .
O16 Gd1 O3 119.1(2) . .
O5 Gd1 O3 127.7(2) 2_756 .
O9 Gd1 O15 77.0(2) 2_757 .
O18 Gd1 O15 159.5(3) . .
O19 Gd1 O15 83.7(3) . .
O4 Gd1 O15 124.1(2) 2_756 .
O16 Gd1 O15 51.6(2) . .
O5 Gd1 O15 108.6(2) 2_756 .
O3 Gd1 O15 114.5(2) . .
O9 Gd1 O2 90.0(2) 2_757 .
O18 Gd1 O2 124.5(2) . .
O19 Gd1 O2 151.9(2) . .
O4 Gd1 O2 79.8(2) 2_756 .
O16 Gd1 O2 70.6(2) . .
O5 Gd1 O2 124.0(2) 2_756 .
O3 Gd1 O2 51.6(2) . .
O15 Gd1 O2 71.4(2) . .
O9 Gd1 C8 161.4(2) 2_757 2_756
O18 Gd1 C8 72.2(2) . 2_756
O19 Gd1 C8 101.0(3) . 2_756
O4 Gd1 C8 26.6(2) 2_756 2_756
O16 Gd1 C8 69.6(2) . 2_756
O5 Gd1 C8 26.5(2) 2_756 2_756
O3 Gd1 C8 103.1(2) . 2_756
O15 Gd1 C8 119.9(2) . 2_756
O2 Gd1 C8 102.6(3) . 2_756
O9 Gd1 C31 102.4(2) 2_757 .
O18 Gd1 C31 164.1(2) . .
O19 Gd1 C31 96.0(3) . .
O4 Gd1 C31 98.7(2) 2_756 .
O16 Gd1 C31 25.9(2) . .
O5 Gd1 C31 89.8(2) 2_756 .
O3 Gd1 C31 118.1(3) . .
O15 Gd1 C31 25.9(2) . .
O2 Gd1 C31 66.9(3) . .
C8 Gd1 C31 95.2(2) 2_756 .
O9 Gd1 C7 80.2(2) 2_757 .
O18 Gd1 C7 100.3(3) . .
O19 Gd1 C7 151.5(2) . .
O4 Gd1 C7 78.9(2) 2_756 .
O16 Gd1 C7 95.1(3) . .
O5 Gd1 C7 131.6(2) 2_756 .
O3 Gd1 C7 26.0(2) . .
O15 Gd1 C7 92.4(3) . .
O2 Gd1 C7 25.7(2) . .
C8 Gd1 C7 105.3(3) 2_756 .
C31 Gd1 C7 92.3(3) . .
O17 Gd2 O8 85.6(2) 2_857 1_655
O17 Gd2 O20 76.6(2) 2_857 .
O8 Gd2 O20 81.8(3) 1_655 .
O17 Gd2 O12 88.0(2) 2_857 1_646
O8 Gd2 O12 128.1(2) 1_655 1_646
O20 Gd2 O12 145.5(3) . 1_646
O17 Gd2 O13 149.1(2) 2_857 2_756
O8 Gd2 O13 80.5(2) 1_655 2_756
O20 Gd2 O13 127.8(2) . 2_756
O12 Gd2 O13 79.4(2) 1_646 2_756
O17 Gd2 O6 74.2(2) 2_857 .
O8 Gd2 O6 151.0(3) 1_655 .
O20 Gd2 O6 73.4(3) . .
O12 Gd2 O6 72.8(3) 1_646 .
O13 Gd2 O6 126.9(2) 2_756 .
O17 Gd2 O7 126.2(2) 2_857 .
O8 Gd2 O7 144.0(2) 1_655 .
O20 Gd2 O7 89.5(3) . .
O12 Gd2 O7 75.0(2) 1_646 .
O13 Gd2 O7 77.6(2) 2_756 .
O6 Gd2 O7 52.1(2) . .
O17 Gd2 O14 148.0(3) 2_857 2_756
O8 Gd2 O14 74.7(2) 1_655 2_756
O20 Gd2 O14 75.8(2) . 2_756
O12 Gd2 O14 124.0(2) 1_646 2_756
O13 Gd2 O14 52.1(2) 2_756 2_756
O6 Gd2 O14 112.4(2) . 2_756
O7 Gd2 O14 69.3(2) . 2_756
O17 Gd2 O11 74.5(2) 2_857 1_646
O8 Gd2 O11 77.2(2) 1_655 1_646
O20 Gd2 O11 145.2(3) . 1_646
O12 Gd2 O11 51.6(2) 1_646 1_646
O13 Gd2 O11 75.6(2) 2_756 1_646
O6 Gd2 O11 115.8(2) . 1_646
O7 Gd2 O11 123.3(3) . 1_646
O14 Gd2 O11 123.47(19) 2_756 1_646
O17 Gd2 C24 161.9(3) 2_857 2_756
O8 Gd2 C24 76.3(2) 1_655 2_756
O20 Gd2 C24 101.8(3) . 2_756
O12 Gd2 C24 102.0(3) 1_646 2_756
O13 Gd2 C24 26.1(2) 2_756 2_756
O6 Gd2 C24 123.0(2) . 2_756
O7 Gd2 C24 71.4(2) . 2_756
O14 Gd2 C24 26.1(2) 2_756 2_756
O11 Gd2 C24 99.8(2) 1_646 2_756
O17 Gd2 C15 100.2(2) 2_857 .
O8 Gd2 C15 158.2(3) 1_655 .
O20 Gd2 C15 79.2(3) . .
O12 Gd2 C15 73.4(3) 1_646 .
O13 Gd2 C15 102.9(2) 2_756 .
O6 Gd2 C15 26.0(2) . .
O7 Gd2 C15 26.2(2) . .
O14 Gd2 C15 90.2(2) 2_756 .
O11 Gd2 C15 124.6(3) 1_646 .
C24 Gd2 C15 97.1(2) 2_756 .
O17 Gd2 C23 78.6(2) 2_857 1_646
O8 Gd2 C23 102.8(3) 1_655 1_646
O20 Gd2 C23 154.4(2) . 1_646
O12 Gd2 C23 26.0(2) 1_646 1_646
O13 Gd2 C23 77.8(2) 2_756 1_646
O6 Gd2 C23 93.7(3) . 1_646
O7 Gd2 C23 100.0(3) . 1_646
O14 Gd2 C23 129.8(2) 2_756 1_646
O11 Gd2 C23 25.7(2) 1_646 1_646
C24 Gd2 C23 103.8(3) 2_756 1_646
C15 Gd2 C23 99.0(3) . 1_646
O21 K1 O3 134.6(3) . 2_756
O21 K1 O2 100.2(3) . .
O3 K1 O2 123.8(2) 2_756 .
O21 K1 O4 152.1(3) . 2_756
O3 K1 O4 65.36(19) 2_756 2_756
O2 K1 O4 70.0(2) . 2_756
O21 K1 O16 90.0(3) . .
O3 K1 O16 119.0(2) 2_756 .
O2 K1 O16 61.39(19) . .
O4 K1 O16 62.25(18) 2_756 .
O21 K1 O4 133.1(4) . .
O3 K1 O4 66.40(18) 2_756 .
O2 K1 O4 66.59(18) . .
O4 K1 O4 68.3(2) 2_756 .
O16 K1 O4 116.9(2) . .
O21 K1 O22 88.8(3) . .
O3 K1 O22 57.7(2) 2_756 .
O2 K1 O22 152.9(3) . .
O4 K1 O22 90.2(2) 2_756 .
O16 K1 O22 93.3(3) . .
O4 K1 O22 124.1(2) . .
O21 K1 O18 92.8(3) . 2_756
O3 K1 O18 61.71(19) 2_756 2_756
O2 K1 O18 113.3(2) . 2_756
O4 K1 O18 115.03(18) 2_756 2_756
O16 K1 O18 174.44(18) . 2_756
O4 K1 O18 57.91(18) . 2_756
O22 K1 O18 91.5(3) . 2_756
O21 K1 C32 73.1(3) . 2_756
O3 K1 C32 74.6(2) 2_756 2_756
O2 K1 C32 121.2(2) . 2_756
O4 K1 C32 134.6(2) 2_756 2_756
O16 K1 C32 163.1(2) . 2_756
O4 K1 C32 76.8(2) . 2_756
O22 K1 C32 85.9(3) . 2_756
O18 K1 C32 20.43(18) 2_756 2_756
O21 K1 C7 114.0(3) . .
O3 K1 C7 107.0(2) 2_756 .
O2 K1 C7 18.9(2) . .
O4 K1 C7 64.1(2) 2_756 .
O16 K1 C7 75.8(2) . .
O4 K1 C7 47.80(19) . .
O22 K1 C7 154.3(3) . .
O18 K1 C7 98.6(2) 2_756 .
C32 K1 C7 111.2(2) 2_756 .
O21 K1 Gd1 120.3(3) . .
O3 K1 Gd1 102.37(17) 2_756 .
O2 K1 Gd1 39.44(16) . .
O4 K1 Gd1 37.21(12) 2_756 .
O16 K1 Gd1 38.09(13) . .
O4 K1 Gd1 78.87(16) . .
O22 K1 Gd1 114.3(2) . .
O18 K1 Gd1 136.78(13) 2_756 .
C32 K1 Gd1 154.56(15) 2_756 .
C7 K1 Gd1 44.67(18) . .
O21 K1 Gd1 128.3(3) . 2_756
O3 K1 Gd1 37.36(14) 2_756 2_756
O2 K1 Gd1 103.42(14) . 2_756
O4 K1 Gd1 79.55(15) 2_756 2_756
O16 K1 Gd1 141.60(15) . 2_756
O4 K1 Gd1 36.84(12) . 2_756
O22 K1 Gd1 90.4(2) . 2_756
O18 K1 Gd1 35.51(13) 2_756 2_756
C32 K1 Gd1 55.28(16) 2_756 2_756
C7 K1 Gd1 84.58(16) . 2_756
Gd1 K1 Gd1 106.91(9) . 2_756
O24 K2 O11 159.1(11) . 2_756
O24 K2 O12 75.7(11) . 1_646
O11 K2 O12 121.2(2) 2_756 1_646
O24 K2 O23 76.2(11) . .
O11 K2 O23 95.9(3) 2_756 .
O12 K2 O23 134.5(2) 1_646 .
O24 K2 O13 135.0(11) . 2_756
O11 K2 O13 65.8(2) 2_756 2_756
O12 K2 O13 67.72(19) 1_646 2_756
O23 K2 O13 112.2(3) . 2_756
O24 K2 O7 76.1(12) . .
O11 K2 O7 121.1(2) 2_756 .
O12 K2 O7 64.04(18) 1_646 .
O23 K2 O7 74.8(3) . .
O13 K2 O7 65.07(19) 2_756 .
O24 K2 O13 118.9(11) . 1_646
O11 K2 O13 65.10(19) 2_756 1_646
O12 K2 O13 65.34(18) 1_646 1_646
O23 K2 O13 159.7(2) . 1_646
O13 K2 O13 67.8(2) 2_756 1_646
O7 K2 O13 120.2(2) . 1_646
O24 K2 C16 92.3(12) . 2_747
O11 K2 C16 68.4(2) 2_756 2_747
O12 K2 C16 123.6(2) 1_646 2_747
O23 K2 C16 92.6(3) . 2_747
O13 K2 C16 129.4(2) 2_756 2_747
O7 K2 C16 164.5(2) . 2_747
O13 K2 C16 74.3(2) 1_646 2_747
O24 K2 O9 94.9(11) . 2_747
O11 K2 O9 64.2(2) 2_756 2_747
O12 K2 O9 145.8(2) 1_646 2_747
O23 K2 O9 71.5(3) . 2_747
O13 K2 O9 129.96(18) 2_756 2_747
O7 K2 O9 146.36(18) . 2_747
O13 K2 O9 92.73(19) 1_646 2_747
C16 K2 O9 22.61(17) 2_747 2_747
O24 K2 C23 176.9(11) . 2_756
O11 K2 C23 17.8(2) 2_756 2_756
O12 K2 C23 106.9(2) 1_646 2_756
O23 K2 C23 102.6(3) . 2_756
O13 K2 C23 48.0(2) 2_756 2_756
O7 K2 C23 106.5(2) . 2_756
O13 K2 C23 61.48(19) 1_646 2_756
C16 K2 C23 84.9(2) 2_747 2_756
O9 K2 C23 82.0(2) 2_747 2_756
O24 K2 Gd2 96.5(11) . .
O11 K2 Gd2 104.3(2) 2_756 .
O12 K2 Gd2 38.23(15) 1_646 .
O23 K2 Gd2 112.3(3) . .
O13 K2 Gd2 38.65(12) 2_756 .
O7 K2 Gd2 39.44(13) . .
O13 K2 Gd2 80.78(16) 1_646 .
C16 K2 Gd2 154.85(16) 2_747 .
O9 K2 Gd2 168.48(14) 2_747 .
C23 K2 Gd2 86.53(18) 2_756 .
O24 K2 Gd2 135.9(12) . 2_847
O11 K2 Gd2 36.14(14) 2_756 2_847
O12 K2 Gd2 100.06(15) 1_646 2_847
O23 K2 Gd2 124.9(2) . 2_847
O13 K2 Gd2 77.19(16) 2_756 2_847
O7 K2 Gd2 142.17(16) . 2_847
O13 K2 Gd2 34.87(12) 1_646 2_847
C16 K2 Gd2 52.92(17) 2_747 2_847
O9 K2 Gd2 63.85(13) 2_747 2_847
C23 K2 Gd2 42.50(15) 2_756 2_847
Gd2 K2 Gd2 106.57(10) . 2_847
C1 O1 C9 119.8(6) . .
C7 O2 Gd1 92.0(6) . .
C7 O2 K1 115.0(5) . .
Gd1 O2 K1 96.9(2) . .
C7 O3 Gd1 93.9(6) . .
C7 O3 K1 121.4(5) . 2_756
Gd1 O3 K1 101.4(2) . 2_756
C8 O4 Gd1 93.9(5) . 2_756
C8 O4 K1 118.0(5) . 2_756
Gd1 O4 K1 98.57(19) 2_756 2_756
C8 O4 K1 126.9(5) . .
Gd1 O4 K1 96.38(19) 2_756 .
K1 O4 K1 111.7(2) 2_756 .
C8 O5 Gd1 92.3(5) . 2_756
C15 O6 Gd2 94.4(5) . .
C15 O7 Gd2 93.3(5) . .
C15 O7 K2 123.3(7) . .
Gd2 O7 K2 92.7(2) . .
C16 O8 Gd2 147.9(7) . 1_455
C16 O9 Gd1 140.8(6) . 2_757
C16 O9 K2 77.7(6) . 2_747
Gd1 O9 K2 137.0(3) 2_757 2_747
C17 O10 C25 119.3(6) . .
C23 O11 Gd2 90.5(5) . 1_464
C23 O11 K2 120.6(6) . 2_756
Gd2 O11 K2 105.6(2) 1_464 2_756
C23 O12 Gd2 96.5(6) . 1_464
C23 O12 K2 118.5(5) . 1_464
Gd2 O12 K2 97.5(2) 1_464 1_464
C24 O13 Gd2 94.9(5) . 2_756
C24 O13 K2 114.7(6) . 2_756
Gd2 O13 K2 94.7(2) 2_756 2_756
C24 O13 K2 128.8(6) . 1_464
Gd2 O13 K2 100.6(2) 2_756 1_464
K2 O13 K2 112.2(2) 2_756 1_464
C24 O14 Gd2 93.0(5) . 2_756
C31 O15 Gd1 93.0(5) . .
C31 O16 Gd1 95.3(5) . .
C31 O16 K1 119.8(7) . .
Gd1 O16 K1 95.4(2) . .
C32 O17 Gd2 148.3(6) . 2_857
C32 O18 Gd1 157.3(6) . .
C32 O18 K1 98.2(6) . 2_756
Gd1 O18 K1 96.1(2) . 2_756
O24 O24 K2 141(4) 2_747 .
C2 C1 O1 117.3(9) . .
C2 C1 C6 121.1(8) . .
O1 C1 C6 121.3(9) . .
C1 C2 C3 120.4(10) . .
C1 C2 H2A 119.8 . .
C3 C2 H2A 119.8 . .
C4 C3 C2 119.7(9) . .
C4 C3 C7 125.9(7) . .
C2 C3 C7 114.4(8) . .
C3 C4 C5 119.2(8) . .
C3 C4 C8 120.8(8) . .
C5 C4 C8 119.9(8) . .
C6 C5 C4 120.8(9) . .
C6 C5 H5A 119.6 . .
C4 C5 H5A 119.6 . .
C5 C6 C1 118.8(9) . .
C5 C6 H6A 120.6 . .
C1 C6 H6A 120.6 . .
O2 C7 O3 122.3(10) . .
O2 C7 C3 120.2(9) . .
O3 C7 C3 117.3(8) . .
O2 C7 Gd1 62.4(6) . .
O3 C7 Gd1 60.1(5) . .
C3 C7 Gd1 171.5(6) . .
O2 C7 K1 46.1(4) . .
O3 C7 K1 114.4(5) . .
C3 C7 K1 110.9(6) . .
Gd1 C7 K1 76.9(2) . .
O5 C8 O4 120.7(7) . .
O5 C8 C4 119.2(8) . .
O4 C8 C4 120.0(8) . .
O5 C8 Gd1 61.2(4) . 2_756
O4 C8 Gd1 59.6(4) . 2_756
C4 C8 Gd1 175.6(6) . 2_756
C14 C9 O1 115.7(7) . .
C14 C9 C10 121.8(8) . .
O1 C9 C10 122.4(8) . .
C9 C10 C11 117.9(8) . .
C9 C10 H10D 121.1 . .
C11 C10 H10D 121.1 . .
C12 C11 C10 121.7(8) . .
C12 C11 C15 119.3(8) . .
C10 C11 C15 118.8(8) . .
C11 C12 C13 119.0(8) . .
C11 C12 H12A 120.5 . .
C13 C12 H12A 120.5 . .
C14 C13 C12 120.0(8) . .
C14 C13 C16 119.6(7) . .
C12 C13 C16 120.4(7) . .
C9 C14 C13 119.5(8) . .
C9 C14 H14A 120.3 . .
C13 C14 H14A 120.3 . .
O6 C15 O7 119.9(8) . .
O6 C15 C11 119.9(7) . .
O7 C15 C11 120.2(8) . .
O6 C15 Gd2 59.6(4) . .
O7 C15 Gd2 60.5(4) . .
C11 C15 Gd2 175.1(7) . .
O8 C16 O9 125.1(8) . .
O8 C16 C13 117.7(7) . .
O9 C16 C13 117.2(7) . .
O8 C16 K2 95.7(7) . 2_747
O9 C16 K2 79.7(6) . 2_747
C13 C16 K2 93.6(5) . 2_747
C18 C17 O10 116.9(8) . .
C18 C17 C22 121.0(7) . .
O10 C17 C22 121.7(9) . .
C17 C18 C19 118.6(8) . .
C17 C18 H18A 120.7 . .
C19 C18 H18A 120.7 . .
C20 C19 C18 121.6(8) . .
C20 C19 C23 125.2(8) . .
C18 C19 C23 113.0(8) . .
C19 C20 C21 119.6(8) . .
C19 C20 C24 121.7(8) . .
C21 C20 C24 118.6(8) . .
C22 C21 C20 120.6(9) . .
C22 C21 H21A 119.7 . .
C20 C21 H21A 119.7 . .
C21 C22 C17 118.5(9) . .
C21 C22 H22A 120.8 . .
C17 C22 H22A 120.8 . .
O11 C23 O12 121.0(8) . .
O11 C23 C19 121.4(8) . .
O12 C23 C19 117.6(8) . .
O11 C23 Gd2 63.8(5) . 1_464
O12 C23 Gd2 57.5(5) . 1_464
C19 C23 Gd2 169.0(6) . 1_464
O11 C23 K2 41.6(4) . 2_756
O12 C23 K2 119.9(5) . 2_756
C19 C23 K2 108.4(5) . 2_756
Gd2 C23 K2 81.9(2) 1_464 2_756
O14 C24 O13 120.0(8) . .
O14 C24 C20 120.3(8) . .
O13 C24 C20 119.7(8) . .
O14 C24 Gd2 60.9(4) . 2_756
O13 C24 Gd2 59.1(4) . 2_756
C20 C24 Gd2 177.4(6) . 2_756
C26 C25 C30 121.1(8) . .
C26 C25 O10 123.0(8) . .
C30 C25 O10 115.6(8) . .
C25 C26 C27 118.4(8) . .
C25 C26 H26A 120.8 . .
C27 C26 H26A 120.8 . .
C28 C27 C26 120.9(8) . .
C28 C27 C31 120.7(8) . .
C26 C27 C31 118.4(8) . .
C27 C28 C29 119.7(7) . .
C27 C28 H28A 120.1 . .
C29 C28 H28A 120.1 . .
C30 C29 C28 120.1(8) . .
C30 C29 C32 118.8(8) . 1_455
C28 C29 C32 121.1(7) . 1_455
C29 C30 C25 119.7(8) . .
C29 C30 H30A 120.2 . .
C25 C30 H30A 120.2 . .
O15 C31 O16 119.4(8) . .
O15 C31 C27 121.8(8) . .
O16 C31 C27 118.7(8) . .
O15 C31 Gd1 61.1(4) . .
O16 C31 Gd1 58.8(4) . .
C27 C31 Gd1 169.7(7) . .
O18 C32 O17 125.0(9) . .
O18 C32 C29 118.9(7) . 1_655
O17 C32 C29 116.0(8) . 1_655
O18 C32 K1 61.3(6) . 2_756
O17 C32 K1 98.8(6) . 2_756
C29 C32 K1 110.9(5) 1_655 2_756

loop_
_geom_bond_atom_site_label_1
_geom_bond_atom_site_label_2
_geom_bond_distance
_geom_bond_site_symmetry_2
Gd1 O9 2.308(6) 2_757
Gd1 O18 2.359(7) .
Gd1 O19 2.426(8) .
Gd1 O4 2.436(6) 2_756
Gd1 O16 2.469(6) .
Gd1 O5 2.472(6) 2_756
Gd1 O3 2.499(7) .
Gd1 O15 2.519(6) .
Gd1 O2 2.549(8) .
Gd1 C8 2.819(9) 2_756
Gd1 C31 2.874(9) .
Gd1 C7 2.876(11) .
Gd2 O17 2.293(6) 2_857
Gd2 O8 2.316(7) 1_655
Gd2 O20 2.418(8) .
Gd2 O12 2.447(7) 1_646
Gd2 O13 2.457(6) 2_756
Gd2 O6 2.474(7) .
Gd2 O7 2.493(7) .
Gd2 O14 2.498(6) 2_756
Gd2 O11 2.586(6) 1_646
Gd2 C24 2.854(9) 2_756
Gd2 C15 2.859(9) .
Gd2 C23 2.882(9) 1_646
K1 O21 2.663(11) .
K1 O3 2.718(7) 2_756
K1 O2 2.771(8) .
K1 O4 2.810(7) 2_756
K1 O16 2.903(9) .
K1 O4 2.961(6) .
K1 O22 3.010(11) .
K1 O18 3.037(9) 2_756
K1 C32 3.426(10) 2_756
K1 C7 3.487(9) .
K1 Gd1 4.038(4) 2_756
K2 O24 2.66(5) .
K2 O11 2.715(7) 2_756
K2 O12 2.758(7) 1_646
K2 O23 2.792(11) .
K2 O13 2.860(8) 2_756
K2 O7 2.909(8) .
K2 O13 3.013(7) 1_646
K2 C16 3.214(11) 2_747
K2 O9 3.236(7) 2_747
K2 C23 3.519(9) 2_756
K2 Gd2 4.224(4) 2_847
O1 C1 1.368(10) .
O1 C9 1.381(9) .
O2 C7 1.247(11) .
O3 C7 1.263(12) .
O3 K1 2.718(7) 2_756
O4 C8 1.263(11) .
O4 Gd1 2.436(6) 2_756
O4 K1 2.810(7) 2_756
O5 C8 1.260(11) .
O5 Gd1 2.472(6) 2_756
O6 C15 1.256(11) .
O7 C15 1.262(10) .
O8 C16 1.246(10) .
O8 Gd2 2.316(7) 1_455
O9 C16 1.265(10) .
O9 Gd1 2.308(6) 2_757
O9 K2 3.236(7) 2_747
O10 C17 1.366(9) .
O10 C25 1.379(10) .
O11 C23 1.251(12) .
O11 Gd2 2.586(6) 1_464
O11 K2 2.715(7) 2_756
O12 C23 1.270(10) .
O12 Gd2 2.447(7) 1_464
O12 K2 2.758(7) 1_464
O13 C24 1.259(11) .
O13 Gd2 2.457(6) 2_756
O13 K2 2.860(8) 2_756
O13 K2 3.013(7) 1_464
O14 C24 1.256(11) .
O14 Gd2 2.498(6) 2_756
O15 C31 1.256(11) .
O16 C31 1.259(10) .
O17 C32 1.264(10) .
O17 Gd2 2.293(6) 2_857
O18 C32 1.208(11) .
O18 K1 3.037(9) 2_756
O24 O24 1.63(9) 2_747
C1 C2 1.309(14) .
C1 C6 1.404(14) .
C2 C3 1.428(11) .
C2 H2A 0.9300 .
C3 C4 1.363(13) .
C3 C7 1.514(14) .
C4 C5 1.385(13) .
C4 C8 1.482(11) .
C5 C6 1.381(12) .
C5 H5A 0.9300 .
C6 H6A 0.9300 .
C8 Gd1 2.819(8) 2_756
C9 C14 1.380(12) .
C9 C10 1.381(13) .
C10 C11 1.393(12) .
C10 H10D 0.9300 .
C11 C12 1.385(12) .
C11 C15 1.499(12) .
C12 C13 1.392(12) .
C12 H12A 0.9300 .
C13 C14 1.391(11) .
C13 C16 1.497(12) .
C14 H14A 0.9300 .
C16 K2 3.214(11) 2_747
C17 C18 1.363(13) .
C17 C22 1.408(14) .
C18 C19 1.405(11) .
C18 H18A 0.9300 .
C19 C20 1.346(12) .
C19 C23 1.505(12) .
C20 C21 1.391(13) .
C20 C24 1.491(11) .
C21 C22 1.385(13) .
C21 H21A 0.9300 .
C22 H22A 0.9300 .
C23 Gd2 2.882(9) 1_464
C23 K2 3.519(9) 2_756
C24 Gd2 2.854(9) 2_756
C25 C26 1.378(13) .
C25 C30 1.378(12) .
C26 C27 1.379(11) .
C26 H26A 0.9300 .
C27 C28 1.376(13) .
C27 C31 1.496(12) .
C28 C29 1.378(12) .
C28 H28A 0.9300 .
C29 C30 1.370(11) .
C29 C32 1.510(12) 1_455
C30 H30A 0.9300 .
C32 C29 1.510(12) 1_655
C32 K1 3.426(10) 2_756

loop_
_geom_torsion_atom_site_label_1
_geom_torsion_atom_site_label_2
_geom_torsion_atom_site_label_3
_geom_torsion_atom_site_label_4
_geom_torsion
_geom_torsion_site_symmetry_1
_geom_torsion_site_symmetry_4
C9 O1 C1 C2 -130.5(10) . .
C9 O1 C1 C6 56.3(13) . .
O1 C1 C2 C3 -173.7(8) . .
C6 C1 C2 C3 -0.4(15) . .
C1 C2 C3 C4 1.2(15) . .
C1 C2 C3 C7 -180.0(9) . .
C2 C3 C4 C5 -0.9(14) . .
C7 C3 C4 C5 -179.5(9) . .
C2 C3 C4 C8 175.3(8) . .
C7 C3 C4 C8 -3.4(14) . .
C3 C4 C5 C6 -0.2(14) . .
C8 C4 C5 C6 -176.4(8) . .
C4 C5 C6 C1 1.0(15) . .
C2 C1 C6 C5 -0.7(15) . .
O1 C1 C6 C5 172.3(8) . .
Gd1 O2 C7 O3 -4.5(9) . .
K1 O2 C7 O3 94.0(9) . .
Gd1 O2 C7 C3 170.8(7) . .
K1 O2 C7 C3 -90.7(8) . .
K1 O2 C7 Gd1 98.5(4) . .
Gd1 O2 C7 K1 -98.5(4) . .
Gd1 O3 C7 O2 4.6(9) . .
K1 O3 C7 O2 -101.2(9) 2_756 .
Gd1 O3 C7 C3 -170.8(6) . .
K1 O3 C7 C3 83.4(8) 2_756 .
K1 O3 C7 Gd1 -105.8(5) 2_756 .
Gd1 O3 C7 K1 56.7(5) . .
K1 O3 C7 K1 -49.1(8) 2_756 .
C4 C3 C7 O2 100.5(11) . .
C2 C3 C7 O2 -78.2(11) . .
C4 C3 C7 O3 -84.0(12) . .
C2 C3 C7 O3 97.3(10) . .
C4 C3 C7 K1 50.1(11) . .
C2 C3 C7 K1 -128.7(7) . .
Gd1 O5 C8 O4 -1.8(8) 2_756 .
Gd1 O5 C8 C4 175.0(7) 2_756 .
Gd1 O4 C8 O5 1.8(8) 2_756 .
K1 O4 C8 O5 -100.0(8) 2_756 .
K1 O4 C8 O5 102.8(8) . .
Gd1 O4 C8 C4 -175.0(7) 2_756 .
K1 O4 C8 C4 83.2(8) 2_756 .
K1 O4 C8 C4 -74.0(10) . .
K1 O4 C8 Gd1 -101.8(4) 2_756 2_756
K1 O4 C8 Gd1 100.9(5) . 2_756
C3 C4 C8 O5 -177.0(8) . .
C5 C4 C8 O5 -1.0(13) . .
C3 C4 C8 O4 -0.2(13) . .
C5 C4 C8 O4 175.9(8) . .
C1 O1 C9 C14 -151.5(9) . .
C1 O1 C9 C10 31.8(14) . .
C14 C9 C10 C11 -1.1(16) . .
O1 C9 C10 C11 175.5(9) . .
C9 C10 C11 C12 -0.9(15) . .
C9 C10 C11 C15 -175.5(9) . .
C10 C11 C12 C13 2.8(15) . .
C15 C11 C12 C13 177.4(9) . .
C11 C12 C13 C14 -2.7(15) . .
C11 C12 C13 C16 175.5(9) . .
O1 C9 C14 C13 -175.7(9) . .
C10 C9 C14 C13 1.1(15) . .
C12 C13 C14 C9 0.8(15) . .
C16 C13 C14 C9 -177.4(9) . .
Gd2 O6 C15 O7 5.8(11) . .
Gd2 O6 C15 C11 -174.4(9) . .
Gd2 O7 C15 O6 -5.8(11) . .
K2 O7 C15 O6 89.7(11) . .
Gd2 O7 C15 C11 174.5(9) . .
K2 O7 C15 C11 -90.1(9) . .
K2 O7 C15 Gd2 95.5(4) . .
C12 C11 C15 O6 -29.9(15) . .
C10 C11 C15 O6 144.8(10) . .
C12 C11 C15 O7 149.8(10) . .
C10 C11 C15 O7 -35.4(15) . .
Gd2 O8 C16 O9 -45.1(17) 1_455 .
Gd2 O8 C16 C13 133.5(9) 1_455 .
Gd2 O8 C16 K2 36.3(11) 1_455 2_747
Gd1 O9 C16 O8 -66.5(16) 2_757 .
K2 O9 C16 O8 89.8(11) 2_747 .
Gd1 O9 C16 C13 114.9(9) 2_757 .
K2 O9 C16 C13 -88.8(8) 2_747 .
Gd1 O9 C16 K2 -156.3(8) 2_757 2_747
C14 C13 C16 O8 -4.7(14) . .
C12 C13 C16 O8 177.1(9) . .
C14 C13 C16 O9 174.0(9) . .
C12 C13 C16 O9 -4.2(14) . .
C14 C13 C16 K2 93.8(8) . 2_747
C12 C13 C16 K2 -84.5(9) . 2_747
C25 O10 C17 C18 -135.0(9) . .
C25 O10 C17 C22 52.1(13) . .
O10 C17 C18 C19 -172.1(8) . .
C22 C17 C18 C19 0.9(15) . .
C17 C18 C19 C20 -2.7(15) . .
C17 C18 C19 C23 -177.3(9) . .
C18 C19 C20 C21 3.9(15) . .
C23 C19 C20 C21 177.8(9) . .
C18 C19 C20 C24 179.0(9) . .
C23 C19 C20 C24 -7.1(15) . .
C19 C20 C21 C22 -3.4(15) . .
C24 C20 C21 C22 -178.6(9) . .
C20 C21 C22 C17 1.7(16) . .
C18 C17 C22 C21 -0.5(15) . .
O10 C17 C22 C21 172.2(9) . .
Gd2 O11 C23 O12 7.0(8) 1_464 .
K2 O11 C23 O12 -101.5(8) 2_756 .
Gd2 O11 C23 C19 -168.9(7) 1_464 .
K2 O11 C23 C19 82.6(8) 2_756 .
K2 O11 C23 Gd2 -108.5(4) 2_756 1_464
Gd2 O11 C23 K2 108.5(4) 1_464 2_756
Gd2 O12 C23 O11 -7.4(9) 1_464 .
K2 O12 C23 O11 94.8(9) 1_464 .
Gd2 O12 C23 C19 168.6(6) 1_464 .
K2 O12 C23 C19 -89.2(8) 1_464 .
K2 O12 C23 Gd2 102.2(5) 1_464 1_464
Gd2 O12 C23 K2 -56.1(6) 1_464 2_756
K2 O12 C23 K2 46.1(8) 1_464 2_756
C20 C19 C23 O11 -81.6(13) . .
C18 C19 C23 O11 92.8(10) . .
C20 C19 C23 O12 102.4(11) . .
C18 C19 C23 O12 -83.2(11) . .
C20 C19 C23 Gd2 163(3) . 1_464
C18 C19 C23 Gd2 -22(4) . 1_464
C20 C19 C23 K2 -37.6(11) . 2_756
C18 C19 C23 K2 136.7(7) . 2_756
Gd2 O14 C24 O13 0.6(10) 2_756 .
Gd2 O14 C24 C20 177.4(8) 2_756 .
Gd2 O13 C24 O14 -0.6(10) 2_756 .
K2 O13 C24 O14 -98.1(9) 2_756 .
K2 O13 C24 O14 107.2(9) 1_464 .
Gd2 O13 C24 C20 -177.4(8) 2_756 .
K2 O13 C24 C20 85.1(9) 2_756 .
K2 O13 C24 C20 -69.6(11) 1_464 .
K2 O13 C24 Gd2 -97.5(4) 2_756 2_756
K2 O13 C24 Gd2 107.8(6) 1_464 2_756
C19 C20 C24 O14 -179.5(9) . .
C21 C20 C24 O14 -4.4(14) . .
C19 C20 C24 O13 -2.7(14) . .
C21 C20 C24 O13 172.4(9) . .
C17 O10 C25 C26 39.8(14) . .
C17 O10 C25 C30 -145.7(9) . .
C30 C25 C26 C27 0.9(15) . .
O10 C25 C26 C27 175.0(9) . .
C25 C26 C27 C28 -2.2(15) . .
C25 C26 C27 C31 177.9(9) . .
C26 C27 C28 C29 3.0(15) . .
C31 C27 C28 C29 -177.0(9) . .
C27 C28 C29 C30 -2.6(14) . .
C27 C28 C29 C32 175.0(9) . 1_455
C28 C29 C30 C25 1.3(14) . .
C32 C29 C30 C25 -176.4(8) 1_455 .
C26 C25 C30 C29 -0.5(15) . .
O10 C25 C30 C29 -175.0(8) . .
Gd1 O15 C31 O16 -7.7(10) . .
Gd1 O15 C31 C27 168.5(9) . .
Gd1 O16 C31 O15 7.9(10) . .
K1 O16 C31 O15 107.3(10) . .
Gd1 O16 C31 C27 -168.4(8) . .
K1 O16 C31 C27 -69.1(10) . .
K1 O16 C31 Gd1 99.4(4) . .
C28 C27 C31 O15 -38.1(15) . .
C26 C27 C31 O15 141.8(10) . .
C28 C27 C31 O16 138.1(10) . .
C26 C27 C31 O16 -41.9(14) . .
C28 C27 C31 Gd1 65(4) . .
C26 C27 C31 Gd1 -115(3) . .
Gd1 O18 C32 O17 49(2) . .
K1 O18 C32 O17 -80.1(9) 2_756 .
Gd1 O18 C32 C29 -132.0(14) . 1_655
K1 O18 C32 C29 99.3(8) 2_756 1_655
Gd1 O18 C32 K1 128.7(18) . 2_756
Gd2 O17 C32 O18 -66.3(17) 2_857 .
Gd2 O17 C32 C29 114.2(11) 2_857 1_655
Gd2 O17 C32 K1 -127.3(11) 2_857 2_756
